data_2312682
loop_
_publ_author_name
'Xu, Ruyi'
'Fellowes, Thomas'
'White, Jonathan M.'

_publ_section_title
;
 High-resolution structural study on pyridin-3-yl ebselen and its
 N-methylated tosylate and iodide derivatives.
;
_journal_coeditor_code QZ3002
_journal_issue 'Pt 2'
_journal_name_full 'Acta crystallographica. Section C, Structural chemistry'
_journal_page_first 43
_journal_page_last 51
_journal_paper_doi 10.1107/S2053229623000062
_journal_volume 79
_journal_year 2023
_chemical_formula_iupac 'C12 H8 N2 O Se'
_chemical_formula_moiety 'C12 H8 N2 O Se'
_chemical_formula_sum 'C12 H8 N2 O Se'
_chemical_formula_weight 275.16
_chemical_name_systematic
;
2-(Pyridin-3-yl)-2,3-dihydro-1,2-benzoselenazol-3-one
;
_space_group_crystal_system monoclinic
_space_group_IT_number 14
_space_group_name_Hall '-P 2yn'
_space_group_name_H-M_alt 'P 1 21/n 1'
_atom_sites_solution_hydrogens geom
_audit_creation_method SHELXL-2018/3
_cell_angle_alpha 90
_cell_angle_beta 103.5940(10)
_cell_angle_gamma 90
_cell_formula_units_Z 4
_cell_length_a 6.10870(10)
_cell_length_b 14.2241(2)
_cell_length_c 12.0630(2)
_cell_measurement_reflns_used 30338
_cell_measurement_temperature 100.0(2)
_cell_measurement_theta_max 56.9180
_cell_measurement_theta_min 3.3420
_cell_volume 1018.80(3)
_computing_cell_refinement
;
CrysAlis PRO (Rigaku OD, 2020)
;
_computing_data_collection
;
CrysAlis PRO (Rigaku OD, 2020)
;
_computing_data_reduction
;
CrysAlis PRO (Rigaku OD, 2020)
;
_computing_molecular_graphics
;
Mercury (Macrae <i>et al.</i>,  2020)
;
_computing_publication_material
;
WinGX (Farrugia, 2012)
;
_computing_structure_refinement
;
SHELXL2016 (Sheldrick, 2015<i>b</i>)
;
_computing_structure_solution
;
SHELXT (Sheldrick, 2015<i>a</i>)
;
_diffrn_ambient_temperature 100.0(2)
_diffrn_detector 'Hybrid Pixel Array Detector'
_diffrn_measured_fraction_theta_full 0.999
_diffrn_measured_fraction_theta_max 0.990
_diffrn_measurement_device 'four-circle diffractometer'
_diffrn_measurement_device_type 'Rigaku XtaLAB Synergy diffractometer with a Dualflex HyPix detector'
_diffrn_measurement_method '\w scans'
_diffrn_radiation_monochromator mirror
_diffrn_radiation_probe x-ray
_diffrn_radiation_type 'Mo K\a'
_diffrn_radiation_wavelength 0.71073
_diffrn_reflns_av_R_equivalents 0.0441
_diffrn_reflns_av_unetI/netI 0.0324
_diffrn_reflns_limit_h_max 14
_diffrn_reflns_limit_h_min -8
_diffrn_reflns_limit_k_max 33
_diffrn_reflns_limit_k_min -33
_diffrn_reflns_limit_l_max 28
_diffrn_reflns_limit_l_min -28
_diffrn_reflns_number 98437
_diffrn_reflns_theta_full 25.242
_diffrn_reflns_theta_max 57.866
_diffrn_reflns_theta_min 2.864
_diffrn_source 'micro-focus sealed X-ray tube'
_exptl_absorpt_coefficient_mu 3.661
_exptl_absorpt_correction_T_max 1.000
_exptl_absorpt_correction_T_min 0.147
_exptl_absorpt_correction_type gaussian
_exptl_absorpt_process_details
;
(CrysAlis PRO; Rigaku OD, 2020)
;
_exptl_crystal_colour colourless
_exptl_crystal_density_diffrn 1.794
_exptl_crystal_description plate
_exptl_crystal_F_000 544
_exptl_crystal_size_max 0.476
_exptl_crystal_size_mid 0.154
_exptl_crystal_size_min 0.049
_refine_diff_density_max 1.252
_refine_diff_density_min -0.611
_refine_ls_extinction_method none
_refine_ls_goodness_of_fit_ref 1.001
_refine_ls_hydrogen_treatment constr
_refine_ls_matrix_type full
_refine_ls_number_parameters 145
_refine_ls_number_reflns 14308
_refine_ls_number_restraints 0
_refine_ls_restrained_S_all 1.001
_refine_ls_R_factor_all 0.0594
_refine_ls_R_factor_gt 0.0308
_refine_ls_shift/su_max 0.003
_refine_ls_shift/su_mean 0.000
_refine_ls_structure_factor_coef Fsqd
_refine_ls_weighting_details 'w=1/[\s^2^(Fo^2^)+(0.0317P)^2^+0.1363P] where P=(Fo^2^+2Fc^2^)/3'
_refine_ls_weighting_scheme calc
_refine_ls_wR_factor_gt 0.0645
_refine_ls_wR_factor_ref 0.0724
_reflns_number_gt 9929
_reflns_number_total 14308
_reflns_threshold_expression 'I > 2\s(I)'
_cod_data_source_file qz3002.cif
_cod_data_source_block 2
_cod_original_sg_symbol_H-M 'P 21/n'
_cod_database_code 2312682
_shelx_space_group_comment
;
The symmetry employed for this shelxl refinement is uniquely defined
by the following loop, which should always be used as a source of
symmetry information in preference to the above space-group names.
They are only intended as comments.
;

loop_
_space_group_symop_operation_xyz
'x, y, z'
'-x+1/2, y+1/2, -z+1/2'
'-x, -y, -z'
'x-1/2, -y-1/2, z-1/2'

loop_
_atom_site_type_symbol
_atom_site_label
_atom_site_fract_x
_atom_site_fract_y
_atom_site_fract_z
_atom_site_U_iso_or_equiv
_atom_site_adp_type
_atom_site_calc_flag
_atom_site_occupancy
_atom_site_disorder_assembly
_atom_site_disorder_group
C C1 0.26249(10) 0.37655(4) 0.82196(5) 0.01345(8) Uani d 1 . .
C C2 0.22987(10) 0.38609(5) 0.70430(5) 0.01411(8) Uani d 1 . .
C C3 0.04598(12) 0.43527(5) 0.64009(6) 0.01785(10) Uani d 1 . .
H H3 0.024785 0.439826 0.561371 0.021 Uiso calc 1 . .
C C4 -0.10516(12) 0.47734(5) 0.69429(7) 0.01963(11) Uani d 1 . .
H H4 -0.227956 0.510676 0.652367 0.024 Uiso calc 1 . .
C C5 -0.07114(12) 0.46915(5) 0.81243(7) 0.01897(11) Uani d 1 . .
H H5 -0.171888 0.497917 0.848747 0.023 Uiso calc 1 . .
C C6 0.11003(11) 0.41894(5) 0.87719(6) 0.01672(9) Uani d 1 . .
H H6 0.129605 0.413606 0.955755 0.020 Uiso calc 1 . .
C C7 0.39425(10) 0.34091(5) 0.64974(5) 0.01428(8) Uani d 1 . .
C C8 0.72947(9) 0.24140(4) 0.70329(5) 0.01212(7) Uani d 1 . .
C C9 0.76909(10) 0.23588(5) 0.59317(5) 0.01581(9) Uani d 1 . .
H H9 0.674954 0.268736 0.534047 0.019 Uiso calc 1 . .
C C10 1.07923(10) 0.13875(5) 0.65417(6) 0.01567(9) Uani d 1 . .
H H10 1.197223 0.104522 0.637531 0.019 Uiso calc 1 . .
C C11 1.05314(11) 0.14100(5) 0.76542(6) 0.01576(9) Uani d 1 . .
H H11 1.152740 0.108503 0.822798 0.019 Uiso calc 1 . .
C C12 0.87733(10) 0.19211(5) 0.79026(5) 0.01420(8) Uani d 1 . .
H H12 0.857647 0.193657 0.864376 0.017 Uiso calc 1 . .
N N1 0.55251(9) 0.29334(4) 0.72854(4) 0.01310(7) Uani d 1 . .
N N2 0.93777(10) 0.18491(4) 0.57066(5) 0.01584(8) Uani d 1 . .
O O1 0.38464(10) 0.34697(5) 0.54659(4) 0.02162(10) Uani d 1 . .
Se Se1 0.51666(2) 0.30054(2) 0.88714(2) 0.012580(10) Uani d 1 . .

loop_
_atom_site_aniso_label
_atom_site_aniso_U_11
_atom_site_aniso_U_22
_atom_site_aniso_U_33
_atom_site_aniso_U_12
_atom_site_aniso_U_13
_atom_site_aniso_U_23
C1 0.01388(18) 0.0148(2) 0.01338(19) -0.00130(15) 0.00657(15) -0.00112(15)
C2 0.01445(18) 0.0160(2) 0.01307(19) 0.00038(16) 0.00561(15) -0.00028(16)
C3 0.0185(2) 0.0189(3) 0.0166(2) 0.00339(19) 0.00498(18) 0.00089(19)
C4 0.0189(2) 0.0183(3) 0.0226(3) 0.00408(19) 0.0068(2) 0.0003(2)
C5 0.0188(2) 0.0173(3) 0.0235(3) 0.00215(19) 0.0105(2) -0.0017(2)
C6 0.0176(2) 0.0180(2) 0.0172(2) 0.00016(18) 0.00939(18) -0.00212(18)
C7 0.01411(18) 0.0193(2) 0.01015(17) 0.00110(16) 0.00421(14) -0.00046(16)
C8 0.01216(17) 0.0159(2) 0.00940(16) -0.00061(14) 0.00477(13) -0.00053(14)
C9 0.0155(2) 0.0232(3) 0.01025(18) 0.00377(18) 0.00613(15) 0.00085(17)
C10 0.0151(2) 0.0182(2) 0.0149(2) 0.00194(17) 0.00587(16) 0.00007(18)
C11 0.0157(2) 0.0182(2) 0.0136(2) 0.00178(17) 0.00384(16) 0.00163(17)
C12 0.01507(19) 0.0179(2) 0.01033(17) 0.00031(16) 0.00445(14) 0.00064(15)
N1 0.01263(15) 0.0189(2) 0.00877(14) 0.00072(13) 0.00457(11) -0.00021(13)
N2 0.01594(18) 0.0218(2) 0.01158(17) 0.00286(15) 0.00685(14) 0.00052(15)
O1 0.0222(2) 0.0338(3) 0.00945(15) 0.00891(19) 0.00474(14) 0.00144(17)
Se1 0.01163(2) 0.01794(3) 0.00946(2) -0.00148(2) 0.005070(10) -0.00106(2)

loop_
_atom_type_symbol
_atom_type_description
_atom_type_scat_dispersion_real
_atom_type_scat_dispersion_imag
_atom_type_scat_source
C C 0.0033 0.0016 'International Tables Vol C Tables 4.2.6.8 and 6.1.1.4'
H H 0.0000 0.0000 'International Tables Vol C Tables 4.2.6.8 and 6.1.1.4'
N N 0.0061 0.0033 'International Tables Vol C Tables 4.2.6.8 and 6.1.1.4'
O O 0.0106 0.0060 'International Tables Vol C Tables 4.2.6.8 and 6.1.1.4'
Se Se -0.0929 2.2259 'International Tables Vol C Tables 4.2.6.8 and 6.1.1.4'

loop_
_geom_angle_atom_site_label_1
_geom_angle_atom_site_label_2
_geom_angle_atom_site_label_3
_geom_angle_site_symmetry_1
_geom_angle_site_symmetry_3
_geom_angle
_geom_angle_publ_flag
C2 C1 C6 . . 119.37(6) ?
C2 C1 Se1 . . 112.57(4) y
C6 C1 Se1 . . 128.04(5) y
C1 C2 C3 . . 121.26(6) ?
C1 C2 C7 . . 117.65(5) y
C3 C2 C7 . . 121.09(6) ?
C4 C3 C2 . . 119.59(7) ?
C4 C3 H3 . . 120.2 ?
C2 C3 H3 . . 120.2 ?
C3 C4 C5 . . 119.31(7) ?
C3 C4 H4 . . 120.3 ?
C5 C4 H4 . . 120.3 ?
C6 C5 C4 . . 121.58(6) ?
C6 C5 H5 . . 119.2 ?
C4 C5 H5 . . 119.2 ?
C5 C6 C1 . . 118.88(6) ?
C5 C6 H6 . . 120.6 ?
C1 C6 H6 . . 120.6 ?
O1 C7 N1 . . 126.47(6) ?
O1 C7 C2 . . 122.98(6) ?
N1 C7 C2 . . 110.55(5) y
N1 C8 C12 . . 119.72(5) ?
N1 C8 C9 . . 123.19(5) ?
C12 C8 C9 . . 117.09(5) ?
N2 C9 C8 . . 122.20(6) ?
N2 C9 H9 . . 118.9 ?
C8 C9 H9 . . 118.9 ?
N2 C10 C11 . . 121.12(6) ?
N2 C10 H10 . . 119.4 ?
C11 C10 H10 . . 119.4 ?
C12 C11 C10 . . 119.44(6) ?
C12 C11 H11 . . 120.3 ?
C10 C11 H11 . . 120.3 ?
C11 C12 C8 . . 119.76(5) ?
C11 C12 H12 . . 120.1 ?
C8 C12 H12 . . 120.1 ?
C7 N1 C8 . . 124.50(5) y
C7 N1 Se1 . . 115.23(4) y
C8 N1 Se1 . . 120.27(4) y
C10 N2 C9 . . 120.38(5) y
C1 Se1 N1 . . 83.97(2) ?
C1 Se1 N2 . 4_566 90.65(2) y
N1 Se1 N2 . 4_566 174.44(2) y

loop_
_geom_bond_atom_site_label_1
_geom_bond_atom_site_label_2
_geom_bond_site_symmetry_2
_geom_bond_distance
_geom_bond_publ_flag
C1 C2 . 1.3927(9) y
C1 C6 . 1.4023(8) ?
C1 Se1 . 1.9037(6) y
C2 C3 . 1.3936(9) ?
C2 C7 . 1.4715(8) y
C3 C4 . 1.3863(10) ?
C3 H3 . 0.9300 ?
C4 C5 . 1.3959(11) ?
C4 H4 . 0.9300 ?
C5 C6 . 1.3925(10) ?
C5 H5 . 0.9300 ?
C6 H6 . 0.9300 ?
C7 O1 . 1.2349(8) y
C7 N1 . 1.3653(8) y
C8 N1 . 1.4007(7) y
C8 C12 . 1.4009(9) ?
C8 C9 . 1.4073(8) y
C9 N2 . 1.3388(8) y
C9 H9 . 0.9300 ?
C10 N2 . 1.3354(9) y
C10 C11 . 1.3885(9) ?
C10 H10 . 0.9300 ?
C11 C12 . 1.3867(9) ?
C11 H11 . 0.9300 ?
C12 H12 . 0.9300 ?
N1 Se1 . 1.9788(5) y
Se1 N2 4_566 2.3831(6) y

loop_
_geom_torsion_atom_site_label_1
_geom_torsion_atom_site_label_2
_geom_torsion_atom_site_label_3
_geom_torsion_atom_site_label_4
_geom_torsion_site_symmetry_1
_geom_torsion_site_symmetry_2
_geom_torsion_site_symmetry_3
_geom_torsion_site_symmetry_4
_geom_torsion
_geom_torsion_publ_flag
C6 C1 C2 C3 . . . . -1.39(10) ?
Se1 C1 C2 C3 . . . . 176.78(5) ?
C6 C1 C2 C7 . . . . 179.72(6) ?
Se1 C1 C2 C7 . . . . -2.11(7) ?
C1 C2 C3 C4 . . . . 1.42(11) ?
C7 C2 C3 C4 . . . . -179.73(7) ?
C2 C3 C4 C5 . . . . -0.42(11) ?
C3 C4 C5 C6 . . . . -0.60(12) ?
C4 C5 C6 C1 . . . . 0.63(11) ?
C2 C1 C6 C5 . . . . 0.36(10) ?
Se1 C1 C6 C5 . . . . -177.50(5) ?
C1 C2 C7 O1 . . . . -178.07(7) ?
C3 C2 C7 O1 . . . . 3.03(11) ?
C1 C2 C7 N1 . . . . 1.84(8) ?
C3 C2 C7 N1 . . . . -177.05(6) ?
N1 C8 C9 N2 . . . . -179.21(6) ?
C12 C8 C9 N2 . . . . 1.01(10) ?
N2 C10 C11 C12 . . . . -0.06(11) ?
C10 C11 C12 C8 . . . . -0.52(10) ?
N1 C8 C12 C11 . . . . -179.72(6) ?
C9 C8 C12 C11 . . . . 0.06(9) ?
O1 C7 N1 C8 . . . . -1.40(11) ?
C2 C7 N1 C8 . . . . 178.69(6) ?
O1 C7 N1 Se1 . . . . 179.21(6) ?
C2 C7 N1 Se1 . . . . -0.70(7) ?
C12 C8 N1 C7 . . . . -177.43(6) ?
C9 C8 N1 C7 . . . . 2.81(10) ?
C12 C8 N1 Se1 . . . . 1.93(8) ?
C9 C8 N1 Se1 . . . . -177.84(5) ?
C11 C10 N2 C9 . . . . 1.12(11) ?
C8 C9 N2 C10 . . . . -1.62(11) ?
